data_7059112
loop_
_publ_author_name
'Jana, Oishi'
'Mani, Ganesan'

_publ_section_title
;
 New types of Cu and Ag clusters supported by the pyrrole-based NNN-pincer
 type ligand
;
_journal_issue 17
_journal_name_full 'New Journal of Chemistry'
_journal_page_first 9361
_journal_paper_doi 10.1039/C7NJ01009E
_journal_volume 41
_journal_year 2017
_chemical_formula_sum 'C48 H60 Ag3 N15'
_chemical_formula_weight 1170.72
_space_group_crystal_system trigonal
_space_group_IT_number 148
_space_group_name_Hall '-R 3'
_space_group_name_H-M_alt 'R -3 :H'
_atom_sites_solution_hydrogens geom
_audit_creation_method SHELXL-2014/7
_audit_update_record
;
2017-07-12 deposited with the CCDC.
2017-08-02 downloaded from the CCDC.
;
_cell_angle_alpha 90
_cell_angle_beta 90
_cell_angle_gamma 120
_cell_formula_units_Z 6
_cell_length_a 23.0203(8)
_cell_length_b 23.0203(8)
_cell_length_c 16.4877(12)
_cell_measurement_reflns_used 35849
_cell_measurement_temperature 299(2)
_cell_measurement_theta_max 28.327
_cell_measurement_theta_min 2.972
_cell_volume 7566.8(7)
_computing_molecular_graphics ortep
_computing_publication_material ciftab
_computing_structure_refinement 'SHELXL-2014/7 (Sheldrick, 2014)'
_computing_structure_solution sir92
_diffrn_ambient_temperature 299(2)
_diffrn_measured_fraction_theta_full 0.999
_diffrn_measured_fraction_theta_max 0.998
_diffrn_measurement_device_type 'Bruker-D8 Venture APEX3'
_diffrn_measurement_method '\f & \w scans'
_diffrn_radiation_type MoK\a
_diffrn_radiation_wavelength 0.71073
_diffrn_reflns_av_R_equivalents 0.1192
_diffrn_reflns_av_unetI/netI 0.0654
_diffrn_reflns_Laue_measured_fraction_full 0.999
_diffrn_reflns_Laue_measured_fraction_max 0.998
_diffrn_reflns_limit_h_max 30
_diffrn_reflns_limit_h_min -30
_diffrn_reflns_limit_k_max 22
_diffrn_reflns_limit_k_min -30
_diffrn_reflns_limit_l_max 21
_diffrn_reflns_limit_l_min -22
_diffrn_reflns_number 35849
_diffrn_reflns_point_group_measured_fraction_full 0.999
_diffrn_reflns_point_group_measured_fraction_max 0.998
_diffrn_reflns_theta_full 25.242
_diffrn_reflns_theta_max 28.327
_diffrn_reflns_theta_min 2.972
_diffrn_source 'fine-focus sealed tube'
_exptl_absorpt_coefficient_mu 1.202
_exptl_absorpt_correction_type multi-scan
_exptl_absorpt_process_details sadabs
_exptl_crystal_colour colorless
_exptl_crystal_density_diffrn 1.541
_exptl_crystal_description Needle
_exptl_crystal_F_000 3564
_exptl_crystal_size_max 0.166
_exptl_crystal_size_mid 0.107
_exptl_crystal_size_min 0.061
_exptl_transmission_factor_max 0.7457
_exptl_transmission_factor_min 0.6498
_refine_diff_density_max 0.455
_refine_diff_density_min -0.442
_refine_diff_density_rms 0.074
_refine_ls_extinction_method none
_refine_ls_goodness_of_fit_ref 0.959
_refine_ls_hydrogen_treatment constr
_refine_ls_matrix_type full
_refine_ls_number_parameters 199
_refine_ls_number_reflns 4175
_refine_ls_number_restraints 0
_refine_ls_restrained_S_all 0.959
_refine_ls_R_factor_all 0.0827
_refine_ls_R_factor_gt 0.0385
_refine_ls_shift/su_max 0.002
_refine_ls_shift/su_mean 0.000
_refine_ls_structure_factor_coef Fsqd
_refine_ls_weighting_details 'w=1/[\s^2^(Fo^2^)+(0.0261P)^2^] where P=(Fo^2^+2Fc^2^)/3'
_refine_ls_weighting_scheme calc
_refine_ls_wR_factor_gt 0.0575
_refine_ls_wR_factor_ref 0.0664
_reflns_Friedel_coverage 0.000
_reflns_number_gt 2618
_reflns_number_total 4175
_reflns_threshold_expression 'I > 2\s(I)'
_cod_data_source_file c7nj01009e2.cif
_cod_data_source_block AG3L3
_cod_original_cell_volume 7566.8(8)
_cod_database_code 7059112
_shelx_shelxl_version_number 2014/7
_shelx_space_group_comment
;
The symmetry employed for this shelxl refinement is uniquely defined
by the following loop, which should always be used as a source of
symmetry information in preference to the above space-group names.
They are only intended as comments.
;
_shelx_estimated_absorpt_t_min 0.825
_shelx_estimated_absorpt_t_max 0.930

loop_
_space_group_symop_operation_xyz
'x, y, z'
'-y, x-y, z'
'-x+y, -x, z'
'x+2/3, y+1/3, z+1/3'
'-y+2/3, x-y+1/3, z+1/3'
'-x+y+2/3, -x+1/3, z+1/3'
'x+1/3, y+2/3, z+2/3'
'-y+1/3, x-y+2/3, z+2/3'
'-x+y+1/3, -x+2/3, z+2/3'
'-x, -y, -z'
'y, -x+y, -z'
'x-y, x, -z'
'-x+2/3, -y+1/3, -z+1/3'
'y+2/3, -x+y+1/3, -z+1/3'
'x-y+2/3, x+1/3, -z+1/3'
'-x+1/3, -y+2/3, -z+2/3'
'y+1/3, -x+y+2/3, -z+2/3'
'x-y+1/3, x+2/3, -z+2/3'

loop_
_atom_site_label
_atom_site_type_symbol
_atom_site_fract_x
_atom_site_fract_y
_atom_site_fract_z
_atom_site_U_iso_or_equiv
_atom_site_adp_type
_atom_site_occupancy
_atom_site_site_symmetry_order
_atom_site_calc_flag
_atom_site_refinement_flags_posn
_atom_site_refinement_flags_adp
C1 C 0.43208(16) 0.13568(15) 0.1600(2) 0.0662(11) Uani 1 1 d . .
H1A H 0.3859 0.1028 0.1694 0.099 Uiso 1 1 calc R U
H1B H 0.4405 0.1412 0.1028 0.099 Uiso 1 1 calc R U
H1C H 0.4604 0.1211 0.1846 0.099 Uiso 1 1 calc R U
C2 C 0.44662(15) 0.20086(15) 0.1964(2) 0.0480(8) Uani 1 1 d . .
C3 C 0.40364(15) 0.21718(17) 0.2364(2) 0.0545(9) Uani 1 1 d . .
H3 H 0.3587 0.1882 0.2486 0.065 Uiso 1 1 calc R U
C4 C 0.44020(16) 0.28420(17) 0.2543(2) 0.0521(9) Uani 1 1 d . .
C5 C 0.41942(17) 0.33035(17) 0.2902(2) 0.0810(13) Uani 1 1 d . .
H5A H 0.3730 0.3053 0.3054 0.121 Uiso 1 1 calc R U
H5B H 0.4462 0.3517 0.3373 0.121 Uiso 1 1 calc R U
H5C H 0.4257 0.3638 0.2510 0.121 Uiso 1 1 calc R U
C6 C 0.56061(15) 0.37404(15) 0.2201(2) 0.0617(11) Uani 1 1 d . .
H6A H 0.6018 0.3732 0.2289 0.074 Uiso 1 1 calc R U
H6B H 0.5573 0.4017 0.2621 0.074 Uiso 1 1 calc R U
C7 C 0.56369(15) 0.40447(15) 0.1400(3) 0.0536(10) Uani 1 1 d . .
C8 C 0.53274(17) 0.43946(17) 0.1153(3) 0.0776(14) Uani 1 1 d . .
H8 H 0.5062 0.4506 0.1468 0.093 Uiso 1 1 calc R U
C9 C 0.54890(18) 0.45492(18) 0.0337(3) 0.0796(14) Uani 1 1 d . .
H9 H 0.5351 0.4784 0.0005 0.096 Uiso 1 1 calc R U
C10 C 0.58866(15) 0.42920(15) 0.0115(3) 0.0533(10) Uani 1 1 d . .
C11 C 0.62335(16) 0.43772(16) -0.0669(2) 0.0635(10) Uani 1 1 d . .
H11A H 0.6285 0.3990 -0.0767 0.076 Uiso 1 1 calc R U
H11B H 0.5960 0.4400 -0.1102 0.076 Uiso 1 1 calc R U
C12 C 0.7069(2) 0.56149(17) -0.0921(2) 0.0616(10) Uani 1 1 d . .
C13 C 0.6605(2) 0.58003(18) -0.1321(3) 0.1021(16) Uani 1 1 d . .
H13A H 0.6839 0.6273 -0.1431 0.153 Uiso 1 1 calc R U
H13B H 0.6446 0.5557 -0.1821 0.153 Uiso 1 1 calc R U
H13C H 0.6232 0.5691 -0.0970 0.153 Uiso 1 1 calc R U
C14 C 0.77215(18) 0.60114(17) -0.0682(2) 0.0623(10) Uani 1 1 d . .
H14 H 0.7986 0.6471 -0.0765 0.075 Uiso 1 1 calc R U
C15 C 0.79149(17) 0.56007(15) -0.0291(2) 0.0524(9) Uani 1 1 d . .
C16 C 0.85584(15) 0.57685(15) 0.0121(2) 0.0658(11) Uani 1 1 d . .
H16A H 0.8870 0.6240 0.0066 0.099 Uiso 1 1 calc R U
H16B H 0.8475 0.5654 0.0685 0.099 Uiso 1 1 calc R U
H16C H 0.8744 0.5519 -0.0125 0.099 Uiso 1 1 calc R U
N1 N 0.50783(12) 0.25459(13) 0.19130(17) 0.0514(7) Uani 1 1 d . .
N2 N 0.50305(12) 0.30506(13) 0.22718(17) 0.0527(7) Uani 1 1 d . .
N3 N 0.59815(11) 0.39792(11) 0.07683(17) 0.0467(7) Uani 1 1 d . .
N4 N 0.68974(14) 0.49867(13) -0.06845(17) 0.0546(8) Uani 1 1 d . .
N5 N 0.74074(13) 0.49695(12) -0.02923(17) 0.0528(7) Uani 1 1 d . .
Ag1 Ag 0.58411(2) 0.29064(2) 0.07768(2) 0.04340(8) Uani 1 1 d . .

loop_
_atom_site_aniso_label
_atom_site_aniso_U_11
_atom_site_aniso_U_22
_atom_site_aniso_U_33
_atom_site_aniso_U_23
_atom_site_aniso_U_13
_atom_site_aniso_U_12
C1 0.057(2) 0.048(2) 0.084(3) -0.001(2) 0.011(2) 0.0196(17)
C2 0.0437(17) 0.0486(18) 0.049(2) 0.0062(17) 0.0077(16) 0.0211(15)
C3 0.0396(17) 0.063(2) 0.055(2) 0.0007(19) 0.0117(16) 0.0214(16)
C4 0.0496(19) 0.064(2) 0.044(2) -0.0056(18) 0.0035(17) 0.0294(17)
C5 0.067(3) 0.087(3) 0.090(3) -0.022(3) 0.014(2) 0.040(2)
C6 0.0366(17) 0.055(2) 0.084(3) -0.028(2) -0.0040(18) 0.0157(16)
C7 0.0351(16) 0.0380(17) 0.084(3) -0.0119(19) 0.0013(18) 0.0150(14)
C8 0.050(2) 0.054(2) 0.140(4) -0.008(3) 0.012(3) 0.0346(19)
C9 0.055(2) 0.058(2) 0.138(5) 0.014(3) -0.001(3) 0.037(2)
C10 0.0402(17) 0.0381(17) 0.080(3) -0.0026(18) -0.0101(18) 0.0181(14)
C11 0.064(2) 0.047(2) 0.078(3) -0.009(2) -0.027(2) 0.0264(18)
C12 0.088(3) 0.051(2) 0.048(2) 0.0027(18) -0.008(2) 0.036(2)
C13 0.128(4) 0.072(3) 0.109(4) 0.006(3) -0.050(3) 0.051(3)
C14 0.081(3) 0.0439(19) 0.056(3) 0.0107(18) 0.005(2) 0.0269(19)
C15 0.058(2) 0.0425(18) 0.050(2) 0.0067(17) 0.0105(18) 0.0200(16)
C16 0.056(2) 0.050(2) 0.077(3) 0.013(2) 0.014(2) 0.0148(17)
N1 0.0410(14) 0.0506(16) 0.062(2) -0.0044(15) 0.0048(14) 0.0226(13)
N2 0.0384(14) 0.0543(17) 0.057(2) -0.0116(15) 0.0020(14) 0.0171(13)
N3 0.0351(13) 0.0340(13) 0.069(2) -0.0093(13) -0.0113(13) 0.0162(11)
N4 0.0604(18) 0.0429(15) 0.058(2) 0.0000(14) -0.0070(16) 0.0236(14)
N5 0.0556(17) 0.0420(15) 0.059(2) 0.0067(14) 0.0013(15) 0.0231(13)
Ag1 0.03103(11) 0.03207(12) 0.06715(18) -0.00329(12) -0.00073(12) 0.01580(10)

loop_
_atom_type_symbol
_atom_type_description
_atom_type_scat_dispersion_real
_atom_type_scat_dispersion_imag
_atom_type_scat_source
C C 0.0033 0.0016 'International Tables Vol C Tables 4.2.6.8 and 6.1.1.4'
H H 0.0000 0.0000 'International Tables Vol C Tables 4.2.6.8 and 6.1.1.4'
N N 0.0061 0.0033 'International Tables Vol C Tables 4.2.6.8 and 6.1.1.4'
Ag Ag -0.8971 1.1015 'International Tables Vol C Tables 4.2.6.8 and 6.1.1.4'

loop_
_geom_angle_atom_site_label_1
_geom_angle_atom_site_label_2
_geom_angle_atom_site_label_3
_geom_angle
_geom_angle_site_symmetry_1
_geom_angle_site_symmetry_3
C2 C1 H1A 109.5 . .
C2 C1 H1B 109.5 . .
H1A C1 H1B 109.5 . .
C2 C1 H1C 109.5 . .
H1A C1 H1C 109.5 . .
H1B C1 H1C 109.5 . .
N1 C2 C3 110.2(3) . .
N1 C2 C1 120.6(3) . .
C3 C2 C1 129.2(3) . .
C4 C3 C2 106.7(3) . .
C4 C3 H3 126.6 . .
C2 C3 H3 126.6 . .
N2 C4 C3 105.9(3) . .
N2 C4 C5 123.1(3) . .
C3 C4 C5 130.8(3) . .
C4 C5 H5A 109.5 . .
C4 C5 H5B 109.5 . .
H5A C5 H5B 109.5 . .
C4 C5 H5C 109.5 . .
H5A C5 H5C 109.5 . .
H5B C5 H5C 109.5 . .
N2 C6 C7 112.6(3) . .
N2 C6 H6A 109.1 . .
C7 C6 H6A 109.1 . .
N2 C6 H6B 109.1 . .
C7 C6 H6B 109.1 . .
H6A C6 H6B 107.8 . .
N3 C7 C8 109.8(4) . .
N3 C7 C6 121.5(3) . .
C8 C7 C6 128.7(4) . .
C7 C8 C9 106.6(3) . .
C7 C8 H8 126.7 . .
C9 C8 H8 126.7 . .
C10 C9 C8 107.4(4) . .
C10 C9 H9 126.3 . .
C8 C9 H9 126.3 . .
C9 C10 N3 109.5(4) . .
C9 C10 C11 127.7(4) . .
N3 C10 C11 122.6(3) . .
N4 C11 C10 112.1(3) . .
N4 C11 H11A 109.2 . .
C10 C11 H11A 109.2 . .
N4 C11 H11B 109.2 . .
C10 C11 H11B 109.2 . .
H11A C11 H11B 107.9 . .
N4 C12 C14 105.4(3) . .
N4 C12 C13 124.6(3) . .
C14 C12 C13 129.9(3) . .
C12 C13 H13A 109.5 . .
C12 C13 H13B 109.5 . .
H13A C13 H13B 109.5 . .
C12 C13 H13C 109.5 . .
H13A C13 H13C 109.5 . .
H13B C13 H13C 109.5 . .
C12 C14 C15 107.3(3) . .
C12 C14 H14 126.3 . .
C15 C14 H14 126.3 . .
N5 C15 C14 109.7(3) . .
N5 C15 C16 119.8(3) . .
C14 C15 C16 130.4(3) . .
C15 C16 H16A 109.5 . .
C15 C16 H16B 109.5 . .
H16A C16 H16B 109.5 . .
C15 C16 H16C 109.5 . .
H16A C16 H16C 109.5 . .
H16B C16 H16C 109.5 . .
C2 N1 N2 105.4(2) . .
C2 N1 Ag1 128.2(2) . .
N2 N1 Ag1 113.62(19) . .
C4 N2 N1 111.8(3) . .
C4 N2 C6 129.2(3) . .
N1 N2 C6 118.2(2) . .
C7 N3 C10 106.7(3) . .
C7 N3 Ag1 127.6(2) . 3_665
C10 N3 Ag1 110.5(2) . 3_665
C7 N3 Ag1 109.5(2) . .
C10 N3 Ag1 126.0(2) . .
Ag1 N3 Ag1 75.82(7) 3_665 .
C12 N4 N5 112.0(3) . .
C12 N4 C11 129.3(3) . .
N5 N4 C11 117.7(3) . .
C15 N5 N4 105.5(3) . .
C15 N5 Ag1 128.0(2) . 3_665
N4 N5 Ag1 114.88(19) . 3_665
N3 Ag1 N3 164.16(7) 2_655 .
N3 Ag1 N5 92.29(9) 2_655 2_655
N3 Ag1 N5 97.88(9) . 2_655
N3 Ag1 N1 97.00(9) 2_655 .
N3 Ag1 N1 93.48(9) . .
N5 Ag1 N1 98.47(9) 2_655 .
N3 Ag1 Ag1 112.23(6) 2_655 3_665
N3 Ag1 Ag1 51.95(6) . 3_665
N5 Ag1 Ag1 127.50(6) 2_655 3_665
N1 Ag1 Ag1 121.94(6) . 3_665
N3 Ag1 Ag1 52.23(6) 2_655 2_655
N3 Ag1 Ag1 111.95(6) . 2_655
N5 Ag1 Ag1 124.15(7) 2_655 2_655
N1 Ag1 Ag1 124.15(6) . 2_655
Ag1 Ag1 Ag1 60.0 3_665 2_655

loop_
_geom_bond_atom_site_label_1
_geom_bond_atom_site_label_2
_geom_bond_distance
_geom_bond_site_symmetry_2
C1 C2 1.490(4) .
C1 H1A 0.9600 .
C1 H1B 0.9600 .
C1 H1C 0.9600 .
C2 N1 1.334(3) .
C2 C3 1.388(4) .
C3 C4 1.370(4) .
C3 H3 0.9300 .
C4 N2 1.353(4) .
C4 C5 1.488(4) .
C5 H5A 0.9600 .
C5 H5B 0.9600 .
C5 H5C 0.9600 .
C6 N2 1.479(4) .
C6 C7 1.480(5) .
C6 H6A 0.9700 .
C6 H6B 0.9700 .
C7 N3 1.363(4) .
C7 C8 1.377(4) .
C8 C9 1.393(6) .
C8 H8 0.9300 .
C9 C10 1.365(4) .
C9 H9 0.9300 .
C10 N3 1.372(4) .
C10 C11 1.481(5) .
C11 N4 1.470(4) .
C11 H11A 0.9700 .
C11 H11B 0.9700 .
C12 N4 1.352(4) .
C12 C14 1.369(4) .
C12 C13 1.487(4) .
C13 H13A 0.9600 .
C13 H13B 0.9600 .
C13 H13C 0.9600 .
C14 C15 1.388(4) .
C14 H14 0.9300 .
C15 N5 1.334(4) .
C15 C16 1.494(4) .
C16 H16A 0.9600 .
C16 H16B 0.9600 .
C16 H16C 0.9600 .
N1 N2 1.357(3) .
N1 Ag1 2.413(3) .
N3 Ag1 2.316(2) 3_665
N3 Ag1 2.325(2) .
N4 N5 1.358(3) .
N5 Ag1 2.396(3) 3_665
Ag1 N3 2.316(2) 2_655
Ag1 N5 2.396(3) 2_655
Ag1 Ag1 2.8514(4) 3_665
Ag1 Ag1 2.8515(4) 2_655

loop_
_geom_torsion_atom_site_label_1
_geom_torsion_atom_site_label_2
_geom_torsion_atom_site_label_3
_geom_torsion_atom_site_label_4
_geom_torsion
_geom_torsion_site_symmetry_4
N1 C2 C3 C4 1.5(4) .
C1 C2 C3 C4 -176.8(4) .
C2 C3 C4 N2 -1.6(4) .
C2 C3 C4 C5 174.1(4) .
N2 C6 C7 N3 -90.0(4) .
N2 C6 C7 C8 87.1(4) .
N3 C7 C8 C9 0.0(4) .
C6 C7 C8 C9 -177.3(3) .
C7 C8 C9 C10 0.0(4) .
C8 C9 C10 N3 0.0(4) .
C8 C9 C10 C11 -174.2(3) .
C9 C10 C11 N4 87.1(4) .
N3 C10 C11 N4 -86.3(4) .
N4 C12 C14 C15 -1.1(4) .
C13 C12 C14 C15 176.3(4) .
C12 C14 C15 N5 0.7(4) .
C12 C14 C15 C16 -177.0(4) .
C3 C2 N1 N2 -0.8(4) .
C1 C2 N1 N2 177.7(3) .
C3 C2 N1 Ag1 -139.0(2) .
C1 C2 N1 Ag1 39.5(4) .
C3 C4 N2 N1 1.2(4) .
C5 C4 N2 N1 -174.9(3) .
C3 C4 N2 C6 170.5(3) .
C5 C4 N2 C6 -5.6(6) .
C2 N1 N2 C4 -0.2(4) .
Ag1 N1 N2 C4 144.8(2) .
C2 N1 N2 C6 -170.9(3) .
Ag1 N1 N2 C6 -25.8(3) .
C7 C6 N2 C4 -90.8(4) .
C7 C6 N2 N1 78.0(4) .
C8 C7 N3 C10 0.0(4) .
C6 C7 N3 C10 177.5(3) .
C8 C7 N3 Ag1 133.9(3) 3_665
C6 C7 N3 Ag1 -48.5(4) 3_665
C8 C7 N3 Ag1 -139.3(2) .
C6 C7 N3 Ag1 38.3(3) .
C9 C10 N3 C7 0.1(3) .
C11 C10 N3 C7 174.6(3) .
C9 C10 N3 Ag1 -142.4(2) 3_665
C11 C10 N3 Ag1 32.1(3) 3_665
C9 C10 N3 Ag1 130.5(3) .
C11 C10 N3 Ag1 -55.0(4) .
C14 C12 N4 N5 1.3(4) .
C13 C12 N4 N5 -176.4(4) .
C14 C12 N4 C11 169.7(3) .
C13 C12 N4 C11 -7.9(6) .
C10 C11 N4 C12 -90.4(4) .
C10 C11 N4 N5 77.5(4) .
C14 C15 N5 N4 0.1(4) .
C16 C15 N5 N4 178.0(3) .
C14 C15 N5 Ag1 -140.4(3) 3_665
C16 C15 N5 Ag1 37.6(4) 3_665
C12 N4 N5 C15 -0.8(4) .
C11 N4 N5 C15 -170.7(3) .
C12 N4 N5 Ag1 145.6(2) 3_665
C11 N4 N5 Ag1 -24.3(3) 3_665
